data_4021506
loop_
_publ_author_name
'Larry E. Overman'
'Emile J. Velthuisen'

_publ_section_title
;
 Scope and Facial Selectivity of the Prins-Pinacol Synthesis
 of Attached Rings
;
_journal_name_full 'Journal of Organic Chemistry'
_journal_page_first 1581
_journal_page_last 1587
_journal_paper_doi 10.1021/jo0522862
_journal_volume 71
_journal_year 2006
_chemical_formula_sum 'C22 H34 N2 O3 S'
_chemical_formula_weight 406.57
_chemical_name_systematic
; 
 ? 
;
_space_group_IT_number 14
_symmetry_cell_setting monoclinic
_symmetry_space_group_name_Hall '-P 2ybc'
_symmetry_space_group_name_H-M 'P 1 21/c 1'
_atom_sites_solution_hydrogens mixed
_atom_sites_solution_primary direct
_atom_sites_solution_secondary difmap
_audit_creation_method SHELXTL
_cell_angle_alpha 90.00
_cell_angle_beta 98.633(2)
_cell_angle_gamma 90.00
_cell_formula_units_Z 4
_cell_length_a 16.6634(19)
_cell_length_b 6.5904(8)
_cell_length_c 20.015(2)
_cell_measurement_temperature 173(2)
_cell_volume 2173.1(4)
_computing_cell_refinement 'Bruker SMART/SAINT'
_computing_data_collection 'Bruker SMART'
_computing_data_reduction 'Bruker SHELXTL'
_computing_molecular_graphics 'Bruker SHELXTL'
_computing_publication_material 'Bruker SHELXTL'
_computing_structure_refinement 'Bruker SHELXTL'
_computing_structure_solution 'Bruker SHELXTL'
_diffrn_ambient_temperature 173(2)
_diffrn_measured_fraction_theta_full 0.977
_diffrn_measured_fraction_theta_max 0.977
_diffrn_measurement_device_type 'CCD area detector'
_diffrn_measurement_method 'omega scans'
_diffrn_radiation_monochromator graphite
_diffrn_radiation_source 'sealed tube'
_diffrn_radiation_type MoK\a
_diffrn_radiation_wavelength 0.71073
_diffrn_reflns_av_R_equivalents 0.0319
_diffrn_reflns_av_sigmaI/netI 0.0259
_diffrn_reflns_limit_h_max 22
_diffrn_reflns_limit_h_min -22
_diffrn_reflns_limit_k_max 8
_diffrn_reflns_limit_k_min -8
_diffrn_reflns_limit_l_max 26
_diffrn_reflns_limit_l_min -26
_diffrn_reflns_number 21923
_diffrn_reflns_theta_full 28.28
_diffrn_reflns_theta_max 28.28
_diffrn_reflns_theta_min 2.06
_diffrn_standards_decay_% '< 1.0'
_diffrn_standards_interval_count 'initial 50 frames recollected'
_diffrn_standards_number '50 frames'
_exptl_absorpt_coefficient_mu 0.174
_exptl_absorpt_correction_T_max 0.9628
_exptl_absorpt_correction_T_min 0.9338
_exptl_absorpt_correction_type numerical
_exptl_absorpt_process_details 'Bruker SADABS'
_exptl_crystal_colour colorless
_exptl_crystal_density_diffrn 1.243
_exptl_crystal_density_meas ?
_exptl_crystal_density_method 'not measured'
_exptl_crystal_description prism
_exptl_crystal_F_000 880
_exptl_crystal_size_max 0.40
_exptl_crystal_size_mid 0.24
_exptl_crystal_size_min 0.22
_refine_diff_density_max 0.574
_refine_diff_density_min -0.363
_refine_diff_density_rms 0.050
_refine_ls_extinction_method none
_refine_ls_goodness_of_fit_ref 1.033
_refine_ls_hydrogen_treatment mixed
_refine_ls_matrix_type full
_refine_ls_number_parameters 377
_refine_ls_number_reflns 5266
_refine_ls_number_restraints 0
_refine_ls_restrained_S_all 1.033
_refine_ls_R_factor_all 0.0576
_refine_ls_R_factor_gt 0.0437
_refine_ls_shift/su_max 0.001
_refine_ls_shift/su_mean 0.000
_refine_ls_structure_factor_coef Fsqd
_refine_ls_weighting_details 'calc w=1/[\s^2^(Fo^2^)+(0.0585P)^2^+1.3628P] where P=(Fo^2^+2Fc^2^)/3'
_refine_ls_weighting_scheme calc
_refine_ls_wR_factor_gt 0.1133
_refine_ls_wR_factor_ref 0.1245
_reflns_number_gt 4246
_reflns_number_total 5266
_reflns_threshold_expression >2sigma(I)
_cod_data_source_file jo0522862si20051228_075701_1.cif
_cod_depositor_comments
;
The following automatic conversions were performed:
'_symmetry_cell_setting' value 'Monoclinic' changed to 'monoclinic'
according to '/home/saulius/struct/CIF-dictionaries/cif_core.dic'
dictionary named 'cif_core.dic' version 2.4.1 from 2010-06-29.

Automatic conversion script
Id: cif_fix_enum 1527 2010-12-29 10:47:43Z saulius 

The following automatic conversions were performed:

'_exptl_crystal_density_meas' value 'none' was changed to '?' - the
value is perceived as not measured.

Automatic conversion script
Id: cif_fix_values 3008 2015-01-20 13:52:24Z robertas 

The following automatic conversions were performed:

'_atom_sites_solution_hydrogens' value 'difmap/geom' was changed to
'mixed'.

Automatic conversion script
Id: cif_fix_values 6452 2018-10-05 10:23:21Z andrius 
;
_cod_original_sg_symbol_H-M 'P 21/c'
_cod_database_code 4021506

loop_
_symmetry_equiv_pos_as_xyz
'x, y, z'
'-x, y+1/2, -z+1/2'
'-x, -y, -z'
'x, -y-1/2, z-1/2'

loop_
_atom_site_label
_atom_site_type_symbol
_atom_site_fract_x
_atom_site_fract_y
_atom_site_fract_z
_atom_site_U_iso_or_equiv
_atom_site_adp_type
_atom_site_occupancy
_atom_site_symmetry_multiplicity
_atom_site_calc_flag
_atom_site_refinement_flags
S1 S 0.41911(2) 0.93115(6) 0.19978(2) 0.02507(12) Uani 1 1 d .
O1 O 0.23669(7) 1.58198(17) 0.32832(6) 0.0261(3) Uani 1 1 d .
O2 O 0.37163(7) 0.75022(18) 0.19840(7) 0.0337(3) Uani 1 1 d .
O3 O 0.50253(7) 0.93241(18) 0.23155(6) 0.0299(3) Uani 1 1 d .
N1 N 0.29384(7) 1.1397(2) 0.21289(7) 0.0235(3) Uani 1 1 d .
N2 N 0.37593(8) 1.1067(2) 0.24086(7) 0.0239(3) Uani 1 1 d .
C1 C 0.13217(9) 1.4140(2) 0.25195(8) 0.0220(3) Uani 1 1 d .
C2 C 0.15616(9) 1.6082(2) 0.29261(8) 0.0232(3) Uani 1 1 d .
C3 C 0.09593(10) 1.6496(3) 0.34187(9) 0.0280(3) Uani 1 1 d .
C4 C 0.08999(11) 1.4708(3) 0.38932(9) 0.0310(4) Uani 1 1 d .
C5 C 0.06996(11) 1.2741(3) 0.34974(9) 0.0318(4) Uani 1 1 d .
C6 C 0.13084(10) 1.2350(3) 0.30051(9) 0.0264(3) Uani 1 1 d .
C7 C 0.18064(9) 1.3741(2) 0.19210(8) 0.0211(3) Uani 1 1 d .
C8 C 0.17836(10) 1.5664(2) 0.14626(8) 0.0238(3) Uani 1 1 d .
C9 C 0.15581(10) 1.4961(3) 0.07250(8) 0.0289(4) Uani 1 1 d .
C10 C 0.09662(11) 1.3216(3) 0.08102(9) 0.0330(4) Uani 1 1 d .
C11 C 0.13711(10) 1.2080(3) 0.14381(9) 0.0260(3) Uani 1 1 d .
C12 C 0.11475(14) 1.6672(4) 0.02836(10) 0.0421(5) Uani 1 1 d .
C13 C 0.22927(12) 1.4183(3) 0.04311(11) 0.0385(4) Uani 1 1 d .
C14 C 0.26797(9) 1.3188(2) 0.21824(8) 0.0217(3) Uani 1 1 d .
C15 C 0.27656(12) 1.7688(3) 0.34600(10) 0.0344(4) Uani 1 1 d .
C16 C 0.41441(10) 1.0202(3) 0.11631(9) 0.0278(3) Uani 1 1 d .
C17 C 0.35636(13) 0.9425(3) 0.06585(11) 0.0425(5) Uani 1 1 d .
C18 C 0.35045(14) 1.0205(4) 0.00084(11) 0.0469(5) Uani 1 1 d .
C19 C 0.40134(12) 1.1718(3) -0.01481(10) 0.0397(4) Uani 1 1 d .
C20 C 0.45928(16) 1.2441(4) 0.03642(12) 0.0560(6) Uani 1 1 d .
C21 C 0.46600(14) 1.1707(4) 0.10169(11) 0.0475(5) Uani 1 1 d .
C22 C 0.39295(15) 1.2577(4) -0.08547(11) 0.0521(6) Uani 1 1 d .
H22A H 0.4340 1.3633 -0.0872 0.078 Uiso 1 1 calc R
H22B H 0.3387 1.3164 -0.0977 0.078 Uiso 1 1 calc R
H22C H 0.4007 1.1492 -0.1173 0.078 Uiso 1 1 calc R
H1 H 0.0743(12) 1.434(3) 0.2303(9) 0.026(5) Uiso 1 1 d .
H2 H 0.4054(13) 1.208(4) 0.2495(11) 0.038(6) Uiso 1 1 d .
H2A H 0.1569(10) 1.725(3) 0.2616(9) 0.017(4) Uiso 1 1 d .
H3A H 0.1112(13) 1.774(4) 0.3676(11) 0.040(6) Uiso 1 1 d .
H3B H 0.0398(12) 1.674(3) 0.3143(10) 0.031(5) Uiso 1 1 d .
H4A H 0.1439(12) 1.454(3) 0.4175(10) 0.031(5) Uiso 1 1 d .
H4B H 0.0502(14) 1.502(4) 0.4192(11) 0.042(6) Uiso 1 1 d .
H5A H 0.0123(12) 1.283(3) 0.3227(10) 0.032(5) Uiso 1 1 d .
H5B H 0.0699(12) 1.156(3) 0.3816(10) 0.034(5) Uiso 1 1 d .
H6A H 0.1867(12) 1.216(3) 0.3268(9) 0.026(5) Uiso 1 1 d .
H6B H 0.1161(12) 1.111(3) 0.2758(10) 0.032(5) Uiso 1 1 d .
H8A H 0.1350(11) 1.662(3) 0.1556(9) 0.026(5) Uiso 1 1 d .
H8B H 0.2284(12) 1.645(3) 0.1542(10) 0.032(5) Uiso 1 1 d .
H10A H 0.0416(12) 1.385(3) 0.0902(10) 0.032(5) Uiso 1 1 d .
H10B H 0.0863(14) 1.239(4) 0.0386(12) 0.049(6) Uiso 1 1 d .
H11A H 0.1758(12) 1.119(3) 0.1315(10) 0.033(5) Uiso 1 1 d .
H11B H 0.0973(13) 1.129(3) 0.1655(11) 0.040(6) Uiso 1 1 d .
H12A H 0.1529(18) 1.786(5) 0.0245(15) 0.074(9) Uiso 1 1 d .
H12B H 0.0978(14) 1.615(4) -0.0200(13) 0.050(7) Uiso 1 1 d .
H12C H 0.0629(16) 1.718(4) 0.0473(13) 0.056(7) Uiso 1 1 d .
H13A H 0.2578(15) 1.307(4) 0.0724(13) 0.052(7) Uiso 1 1 d .
H13B H 0.2109(14) 1.358(4) -0.0051(13) 0.052(7) Uiso 1 1 d .
H13C H 0.2640(14) 1.532(4) 0.0362(11) 0.043(6) Uiso 1 1 d .
H14 H 0.3048(12) 1.426(3) 0.2397(10) 0.032(5) Uiso 1 1 d .
H15A H 0.2753(14) 1.856(4) 0.3077(13) 0.051(7) Uiso 1 1 d .
H15B H 0.3326(14) 1.733(3) 0.3634(11) 0.040(6) Uiso 1 1 d .
H15C H 0.2517(13) 1.842(4) 0.3814(12) 0.042(6) Uiso 1 1 d .
H17 H 0.3183(18) 0.836(5) 0.0780(15) 0.075(9) Uiso 1 1 d .
H18 H 0.3072(16) 0.971(4) -0.0327(14) 0.064(8) Uiso 1 1 d .
H20 H 0.4934(18) 1.348(5) 0.0266(15) 0.081(10) Uiso 1 1 d .
H21 H 0.5057(17) 1.224(5) 0.1362(15) 0.073(9) Uiso 1 1 d .

loop_
_atom_site_aniso_label
_atom_site_aniso_U_11
_atom_site_aniso_U_22
_atom_site_aniso_U_33
_atom_site_aniso_U_23
_atom_site_aniso_U_13
_atom_site_aniso_U_12
S1 0.01770(19) 0.0200(2) 0.0368(2) 0.00011(16) 0.00154(15) 0.00119(14)
O1 0.0237(5) 0.0233(6) 0.0305(6) -0.0011(5) 0.0014(4) -0.0011(4)
O2 0.0272(6) 0.0205(6) 0.0521(8) 0.0004(5) 0.0015(5) -0.0019(5)
O3 0.0191(5) 0.0260(6) 0.0432(7) 0.0003(5) 0.0006(5) 0.0036(4)
N1 0.0167(6) 0.0238(7) 0.0297(7) 0.0014(5) 0.0026(5) 0.0002(5)
N2 0.0170(6) 0.0214(7) 0.0326(7) 0.0001(5) 0.0015(5) -0.0008(5)
C1 0.0176(7) 0.0221(7) 0.0268(8) 0.0005(6) 0.0043(6) 0.0008(6)
C2 0.0236(7) 0.0208(7) 0.0252(8) 0.0012(6) 0.0040(6) 0.0023(6)
C3 0.0282(8) 0.0267(8) 0.0304(8) -0.0020(7) 0.0086(7) 0.0029(7)
C4 0.0334(9) 0.0325(9) 0.0295(9) 0.0009(7) 0.0129(7) 0.0006(7)
C5 0.0344(9) 0.0299(9) 0.0341(9) 0.0019(7) 0.0148(7) -0.0045(7)
C6 0.0279(8) 0.0209(8) 0.0316(8) 0.0016(7) 0.0084(7) -0.0003(6)
C7 0.0182(7) 0.0213(7) 0.0238(7) -0.0012(6) 0.0034(5) 0.0003(5)
C8 0.0223(7) 0.0249(8) 0.0239(7) 0.0009(6) 0.0022(6) 0.0010(6)
C9 0.0270(8) 0.0349(9) 0.0244(8) -0.0006(7) 0.0027(6) 0.0009(7)
C10 0.0265(8) 0.0395(10) 0.0315(9) -0.0057(8) -0.0008(7) -0.0023(7)
C11 0.0205(7) 0.0271(8) 0.0301(8) -0.0058(7) 0.0022(6) -0.0019(6)
C12 0.0456(11) 0.0487(12) 0.0299(10) 0.0067(9) -0.0011(8) 0.0060(10)
C13 0.0373(10) 0.0432(11) 0.0375(10) -0.0059(9) 0.0142(8) -0.0018(9)
C14 0.0184(7) 0.0238(8) 0.0233(7) -0.0003(6) 0.0043(5) -0.0009(6)
C15 0.0354(10) 0.0290(9) 0.0375(10) 0.0006(8) 0.0010(8) -0.0090(7)
C16 0.0218(7) 0.0270(8) 0.0343(9) -0.0033(7) 0.0031(6) 0.0038(6)
C17 0.0430(11) 0.0439(12) 0.0402(11) -0.0126(9) 0.0045(8) -0.0120(9)
C18 0.0479(12) 0.0567(14) 0.0348(10) -0.0144(10) 0.0017(9) -0.0026(10)
C19 0.0396(10) 0.0438(11) 0.0352(10) -0.0026(8) 0.0040(8) 0.0123(9)
C20 0.0637(15) 0.0529(14) 0.0477(13) 0.0129(11) -0.0035(11) -0.0191(12)
C21 0.0479(12) 0.0489(13) 0.0413(11) 0.0076(10) -0.0078(9) -0.0193(10)
C22 0.0595(14) 0.0587(14) 0.0375(11) 0.0049(10) 0.0049(10) 0.0141(11)

loop_
_atom_type_symbol
_atom_type_description
_atom_type_scat_dispersion_real
_atom_type_scat_dispersion_imag
_atom_type_scat_source
C C 0.0033 0.0016 'International Tables Vol C Tables 4.2.6.8 and 6.1.1.4'
H H 0.0000 0.0000 'International Tables Vol C Tables 4.2.6.8 and 6.1.1.4'
N N 0.0061 0.0033 'International Tables Vol C Tables 4.2.6.8 and 6.1.1.4'
O O 0.0106 0.0060 'International Tables Vol C Tables 4.2.6.8 and 6.1.1.4'
S S 0.1246 0.1234 'International Tables Vol C Tables 4.2.6.8 and 6.1.1.4'

loop_
_geom_angle_atom_site_label_1
_geom_angle_atom_site_label_2
_geom_angle_atom_site_label_3
_geom_angle
O2 S1 O3 120.57(7)
O2 S1 N2 108.28(8)
O3 S1 N2 103.94(7)
O2 S1 C16 108.30(8)
O3 S1 C16 108.65(8)
N2 S1 C16 106.21(8)
C15 O1 C2 112.85(13)
C14 N1 N2 115.51(13)
N1 N2 S1 112.30(11)
C6 C1 C2 109.45(13)
C6 C1 C7 114.50(13)
C2 C1 C7 114.99(12)
O1 C2 C3 110.80(13)
O1 C2 C1 108.28(12)
C3 C2 C1 110.20(13)
C4 C3 C2 111.88(14)
C3 C4 C5 111.20(15)
C4 C5 C6 111.10(14)
C1 C6 C5 110.56(14)
C14 C7 C8 109.61(12)
C14 C7 C1 110.83(12)
C8 C7 C1 110.08(12)
C14 C7 C11 112.16(13)
C8 C7 C11 103.69(12)
C1 C7 C11 110.24(12)
C9 C8 C7 107.45(13)
C13 C9 C12 109.91(16)
C13 C9 C8 112.14(14)
C12 C9 C8 110.83(16)
C13 C9 C10 110.87(16)
C12 C9 C10 112.08(16)
C8 C9 C10 100.77(13)
C11 C10 C9 104.20(13)
C10 C11 C7 105.77(14)
N1 C14 C7 121.10(14)
C21 C16 C17 120.15(18)
C21 C16 S1 120.18(14)
C17 C16 S1 119.63(15)
C16 C17 C18 119.3(2)
C19 C18 C17 121.5(2)
C18 C19 C20 117.8(2)
C18 C19 C22 120.8(2)
C20 C19 C22 121.4(2)
C21 C20 C19 121.9(2)
C16 C21 C20 119.3(2)

loop_
_geom_bond_atom_site_label_1
_geom_bond_atom_site_label_2
_geom_bond_distance
S1 O2 1.4290(12)
S1 O3 1.4391(12)
S1 N2 1.6462(14)
S1 C16 1.7613(18)
O1 C15 1.419(2)
O1 C2 1.4330(19)
N1 C14 1.267(2)
N1 N2 1.4148(17)
C1 C6 1.531(2)
C1 C2 1.537(2)
C1 C7 1.564(2)
C2 C3 1.533(2)
C3 C4 1.526(2)
C4 C5 1.530(3)
C5 C6 1.538(2)
C7 C14 1.515(2)
C7 C8 1.562(2)
C7 C11 1.565(2)
C8 C9 1.539(2)
C9 C13 1.524(3)
C9 C12 1.529(3)
C9 C10 1.541(3)
C10 C11 1.530(3)
C16 C21 1.372(3)
C16 C17 1.387(3)
C17 C18 1.389(3)
C18 C19 1.375(3)
C19 C20 1.383(3)
C19 C22 1.510(3)
C20 C21 1.382(3)

loop_
_geom_torsion_atom_site_label_1
_geom_torsion_atom_site_label_2
_geom_torsion_atom_site_label_3
_geom_torsion_atom_site_label_4
_geom_torsion
C14 N1 N2 S1 -148.71(12)
O2 S1 N2 N1 -55.45(13)
O3 S1 N2 N1 175.21(11)
C16 S1 N2 N1 60.68(12)
C15 O1 C2 C3 -81.63(17)
C15 O1 C2 C1 157.41(14)
C6 C1 C2 O1 62.59(16)
C7 C1 C2 O1 -67.93(16)
C6 C1 C2 C3 -58.75(16)
C7 C1 C2 C3 170.73(13)
O1 C2 C3 C4 -63.11(18)
C1 C2 C3 C4 56.71(18)
C2 C3 C4 C5 -54.2(2)
C3 C4 C5 C6 54.1(2)
C2 C1 C6 C5 59.25(17)
C7 C1 C6 C5 -169.96(13)
C4 C5 C6 C1 -57.1(2)
C6 C1 C7 C14 -58.25(17)
C2 C1 C7 C14 69.78(17)
C6 C1 C7 C8 -179.68(13)
C2 C1 C7 C8 -51.65(17)
C6 C1 C7 C11 66.53(17)
C2 C1 C7 C11 -165.44(13)
C14 C7 C8 C9 105.60(14)
C1 C7 C8 C9 -132.25(13)
C11 C7 C8 C9 -14.33(16)
C7 C8 C9 C13 -82.89(18)
C7 C8 C9 C12 153.87(15)
C7 C8 C9 C10 35.07(16)
C13 C9 C10 C11 76.23(18)
C12 C9 C10 C11 -160.54(15)
C8 C9 C10 C11 -42.66(17)
C9 C10 C11 C7 34.88(17)
C14 C7 C11 C10 -130.70(14)
C8 C7 C11 C10 -12.53(16)
C1 C7 C11 C10 105.28(15)
N2 N1 C14 C7 -178.43(13)
C8 C7 C14 N1 -129.39(16)
C1 C7 C14 N1 108.91(17)
C11 C7 C14 N1 -14.8(2)
O2 S1 C16 C21 -168.31(17)
O3 S1 C16 C21 -35.70(19)
N2 S1 C16 C21 75.57(18)
O2 S1 C16 C17 13.96(18)
O3 S1 C16 C17 146.57(15)
N2 S1 C16 C17 -102.16(16)
C21 C16 C17 C18 -0.9(3)
S1 C16 C17 C18 176.87(16)
C16 C17 C18 C19 0.6(3)
C17 C18 C19 C20 0.3(3)
C17 C18 C19 C22 -178.8(2)
C18 C19 C20 C21 -0.9(4)
C22 C19 C20 C21 178.1(2)
C17 C16 C21 C20 0.2(4)
S1 C16 C21 C20 -177.5(2)
C19 C20 C21 C16 0.7(4)
